data_7106879
loop_
_publ_author_name
'Martin Wolffs'
'Matthew J. Kade'
'Craig J. Hawker'

_publ_section_title
;
 An energy efficient and facile synthesis of high molecular weight
 polyesters using ketenes
;
_journal_name_full Chem.Commun.
_journal_page_first 10572
_journal_paper_doi 10.1039/c1cc14055h
_journal_volume 47
_journal_year 2011
_chemical_formula_sum 'C11 H13 O4'
_chemical_formula_weight 209.21
_chemical_name_systematic
;
?
;
_space_group_IT_number 14
_symmetry_cell_setting monoclinic
_symmetry_space_group_name_Hall '-P 2ybc'
_symmetry_space_group_name_H-M 'P 1 21/c 1'
_atom_sites_solution_hydrogens geom
_atom_sites_solution_primary direct
_atom_sites_solution_secondary difmap
_audit_creation_method SHELXL-97
_cell_angle_alpha 90.00
_cell_angle_beta 110.965(5)
_cell_angle_gamma 90.00
_cell_formula_units_Z 4
_cell_length_a 9.089(3)
_cell_length_b 10.451(3)
_cell_length_c 12.182(4)
_cell_measurement_temperature 293(2)
_cell_volume 1080.6(6)
_computing_structure_refinement 'SHELXL-97 (Sheldrick, 1997)'
_computing_structure_solution 'SHELXS-97 (Sheldrick, 1990)'
_diffrn_ambient_temperature 293(2)
_diffrn_measured_fraction_theta_full 0.984
_diffrn_measured_fraction_theta_max 0.984
_diffrn_measurement_device_type 'CCD area detector'
_diffrn_measurement_method 'Omega scan'
_diffrn_radiation_monochromator graphite
_diffrn_radiation_source 'fine-focus sealed tube'
_diffrn_radiation_type MoK\a
_diffrn_radiation_wavelength 0.71073
_diffrn_reflns_av_R_equivalents 0.0283
_diffrn_reflns_av_sigmaI/netI 0.0248
_diffrn_reflns_limit_h_max 11
_diffrn_reflns_limit_h_min -11
_diffrn_reflns_limit_k_max 12
_diffrn_reflns_limit_k_min -13
_diffrn_reflns_limit_l_max 15
_diffrn_reflns_limit_l_min -14
_diffrn_reflns_number 8493
_diffrn_reflns_theta_full 26.37
_diffrn_reflns_theta_max 26.37
_diffrn_reflns_theta_min 2.40
_exptl_absorpt_coefficient_mu 0.098
_exptl_absorpt_correction_T_max 1
_exptl_absorpt_correction_T_min 0.838
_exptl_absorpt_correction_type multi-scan
_exptl_absorpt_process_details sadabs
_exptl_crystal_colour colorless
_exptl_crystal_density_diffrn 1.286
_exptl_crystal_density_method 'not measured'
_exptl_crystal_description block
_exptl_crystal_F_000 444
_exptl_crystal_size_max 0.25
_exptl_crystal_size_mid 0.25
_exptl_crystal_size_min 0.2
_refine_diff_density_max 0.347
_refine_diff_density_min -0.234
_refine_diff_density_rms 0.038
_refine_ls_extinction_coef 0.25(2)
_refine_ls_extinction_expression Fc^*^=kFc[1+0.001xFc^2^\l^3^/sin(2\q)]^-1/4^
_refine_ls_extinction_method SHELXL
_refine_ls_goodness_of_fit_ref 2.294
_refine_ls_hydrogen_treatment constr
_refine_ls_matrix_type full
_refine_ls_number_parameters 141
_refine_ls_number_reflns 2174
_refine_ls_number_restraints 8
_refine_ls_restrained_S_all 2.417
_refine_ls_R_factor_all 0.0853
_refine_ls_R_factor_gt 0.0602
_refine_ls_shift/su_max 0.044
_refine_ls_shift/su_mean 0.003
_refine_ls_structure_factor_coef Fsqd
_refine_ls_weighting_details 'calc w=1/[\s^2^(Fo^2^)+(0.0400P)^2^+0.0000P] where P=(Fo^2^+2Fc^2^)/3'
_refine_ls_weighting_scheme calc
_refine_ls_wR_factor_gt 0.1604
_refine_ls_wR_factor_ref 0.1691
_reflns_number_gt 1500
_reflns_number_total 2174
_reflns_threshold_expression >2sigma(I)
_cod_data_source_file c1cc14055h.txt
_cod_data_source_block h080510
_cod_depositor_comments
;
The following automatic conversions were performed:

'_exptl_absorpt_correction_type' value 'multi scan' changed to
'multi-scan' according to the built-in table from CIF Core dictionary
named 'cif_core.dic' version 2.4.1 from 2010-06-29.

Automatic conversion script
Id: cif_fix_values 1715 2011-07-08 13:25:40Z adriana 
;
_cod_original_sg_symbol_H-M P2(1)/c
_cod_database_code 7106879

loop_
_symmetry_equiv_pos_as_xyz
'x, y, z'
'-x, y+1/2, -z+1/2'
'-x, -y, -z'
'x, -y-1/2, z-1/2'

loop_
_atom_site_label
_atom_site_type_symbol
_atom_site_fract_x
_atom_site_fract_y
_atom_site_fract_z
_atom_site_U_iso_or_equiv
_atom_site_adp_type
_atom_site_occupancy
_atom_site_symmetry_multiplicity
_atom_site_calc_flag
_atom_site_refinement_flags
C1 C 1.0524(3) 0.09045(19) 0.5864(2) 0.0630(7) Uani 1 1 d .
H1 H 1.0877 0.1530 0.6442 0.076 Uiso 1 1 calc R
C2 C 1.0358(3) 0.12023(19) 0.47215(19) 0.0618(7) Uani 1 1 d .
H2 H 1.0610 0.2021 0.4546 0.074 Uiso 1 1 calc R
C3 C 0.9820(2) 0.03017(19) 0.38313(18) 0.0548(6) Uani 1 1 d .
C4 C 0.9561(3) 0.0637(2) 0.25726(19) 0.0639(7) Uani 1 1 d .
H4A H 0.9881 -0.0085 0.2210 0.077 Uiso 1 1 calc R
H4B H 1.0238 0.1352 0.2566 0.077 Uiso 1 1 calc R
C5 C 0.7845(3) 0.09907(18) 0.18205(18) 0.0554(6) Uani 1 1 d .
C6 C 0.7389(3) 0.21321(19) 0.2381(2) 0.0637(7) Uani 1 1 d D
C7 C 0.5166(3) 0.09926(19) 0.2542(2) 0.0711(7) Uani 1 1 d D
C8 C 0.3619(4) 0.1396(3) 0.1723(3) 0.1265(14) Uani 1 1 d .
H8A H 0.3219 0.2072 0.2071 0.190 Uiso 1 1 calc R
H8B H 0.2906 0.0684 0.1552 0.190 Uiso 1 1 calc R
H8C H 0.3718 0.1697 0.1008 0.190 Uiso 1 1 calc R
C9 C 0.5150(7) 0.0627(4) 0.3694(3) 0.166(2) Uani 1 1 d .
H9A H 0.4514 -0.0125 0.3617 0.249 Uiso 1 1 calc R
H9B H 0.4720 0.1314 0.4008 0.249 Uiso 1 1 calc R
H9C H 0.6206 0.0452 0.4215 0.249 Uiso 1 1 calc R
C10 C 0.6817(3) -0.0175(2) 0.16946(19) 0.0578(6) Uani 1 1 d D
C11 C 0.7742(4) 0.1362(2) 0.0572(2) 0.0857(9) Uani 1 1 d .
H11A H 0.8182 0.0689 0.0249 0.129 Uiso 1 1 calc R
H11B H 0.8321 0.2138 0.0605 0.129 Uiso 1 1 calc R
H11C H 0.6659 0.1490 0.0084 0.129 Uiso 1 1 calc R
O1 O 0.8080(2) 0.31234(14) 0.25494(17) 0.0872(7) Uani 1 1 d .
O4 O 0.7043(2) -0.11680(14) 0.12999(14) 0.0786(6) Uani 1 1 d .
O2B O 0.5861(6) 0.2134(5) 0.2286(5) 0.0766(10) Uani 0.384(4) 1 d PD
O2A O 0.6373(4) 0.1972(3) 0.2987(4) 0.0766(10) Uani 0.616(4) 1 d PD
O3B O 0.5856(7) -0.0148(6) 0.2374(5) 0.0766(10) Uani 0.38 1 d PD
O3A O 0.5480(4) -0.0089(4) 0.1874(3) 0.0766(10) Uani 0.616(4) 1 d PD

loop_
_atom_site_aniso_label
_atom_site_aniso_U_11
_atom_site_aniso_U_22
_atom_site_aniso_U_33
_atom_site_aniso_U_23
_atom_site_aniso_U_13
_atom_site_aniso_U_12
C1 0.0709(16) 0.0503(12) 0.0560(14) -0.0028(10) 0.0082(11) 0.0041(10)
C2 0.0619(14) 0.0514(12) 0.0621(16) 0.0040(10) 0.0099(11) -0.0012(10)
C3 0.0474(12) 0.0552(12) 0.0578(14) 0.0032(10) 0.0140(10) 0.0082(9)
C4 0.0619(15) 0.0666(13) 0.0652(16) 0.0023(11) 0.0252(12) 0.0026(10)
C5 0.0622(14) 0.0526(11) 0.0470(13) 0.0046(9) 0.0140(10) -0.0041(9)
C6 0.0582(14) 0.0474(12) 0.0769(17) 0.0078(10) 0.0136(12) -0.0023(10)
C7 0.0669(16) 0.0518(12) 0.100(2) -0.0123(12) 0.0367(14) -0.0084(10)
C8 0.112(3) 0.124(3) 0.109(3) -0.039(2) -0.003(2) 0.043(2)
C9 0.293(7) 0.097(2) 0.090(3) -0.007(2) 0.046(3) -0.038(3)
C10 0.0647(15) 0.0510(12) 0.0518(13) 0.0032(9) 0.0136(11) 0.0010(10)
C11 0.108(2) 0.0887(18) 0.0527(15) 0.0095(13) 0.0198(15) -0.0255(15)
O1 0.0846(13) 0.0515(9) 0.1209(16) -0.0027(9) 0.0313(11) -0.0152(8)
O4 0.1096(14) 0.0558(10) 0.0757(12) -0.0118(8) 0.0397(11) -0.0064(8)
O2B 0.0610(16) 0.0548(9) 0.111(3) -0.0233(16) 0.0273(17) -0.0108(10)
O2A 0.0610(16) 0.0548(9) 0.111(3) -0.0233(16) 0.0273(17) -0.0108(10)
O3B 0.0610(16) 0.0548(9) 0.111(3) -0.0233(16) 0.0273(17) -0.0108(10)
O3A 0.0610(16) 0.0548(9) 0.111(3) -0.0233(16) 0.0273(17) -0.0108(10)

loop_
_atom_type_symbol
_atom_type_description
_atom_type_scat_dispersion_real
_atom_type_scat_dispersion_imag
_atom_type_scat_source
C C 0.0033 0.0016 'International Tables Vol C Tables 4.2.6.8 and 6.1.1.4'
H H 0.0000 0.0000 'International Tables Vol C Tables 4.2.6.8 and 6.1.1.4'
O O 0.0106 0.0060 'International Tables Vol C Tables 4.2.6.8 and 6.1.1.4'

loop_
_geom_angle_atom_site_label_1
_geom_angle_atom_site_label_2
_geom_angle_atom_site_label_3
_geom_angle
_geom_angle_site_symmetry_1
C3 C1 C2 121.5(2) 3_756
C3 C1 H1 119.2 3_756
C2 C1 H1 119.2 .
C1 C2 C3 121.1(2) .
C1 C2 H2 119.5 .
C3 C2 H2 119.5 .
C1 C3 C2 117.4(2) 3_756
C1 C3 C4 121.2(2) 3_756
C2 C3 C4 121.41(19) .
C3 C4 C5 114.58(18) .
C3 C4 H4A 108.6 .
C5 C4 H4A 108.6 .
C3 C4 H4B 108.6 .
C5 C4 H4B 108.6 .
H4A C4 H4B 107.6 .
C6 C5 C10 115.18(19) .
C6 C5 C11 108.65(18) .
C10 C5 C11 106.64(18) .
C6 C5 C4 107.69(17) .
C10 C5 C4 108.90(17) .
C11 C5 C4 109.7(2) .
O1 C6 O2B 118.4(3) .
O1 C6 O2A 115.2(2) .
O2B C6 O2A 35.4(2) .
O1 C6 C5 123.7(2) .
O2B C6 C5 113.8(3) .
O2A C6 C5 119.4(2) .
O3B C7 O2B 115.0(4) .
O3B C7 O2A 109.7(3) .
O2B C7 O2A 33.4(2) .
O3B C7 C8 121.2(3) .
O2B C7 C8 90.1(3) .
O2A C7 C8 117.6(3) .
O3B C7 C9 94.4(4) .
O2B C7 C9 125.7(3) .
O2A C7 C9 95.2(3) .
C8 C7 C9 113.1(3) .
O3B C7 O3A 23.3(3) .
O2B C7 O3A 109.2(3) .
O2A C7 O3A 118.3(2) .
C8 C7 O3A 99.9(2) .
C9 C7 O3A 113.5(3) .
C7 C8 H8A 109.5 .
C7 C8 H8B 109.5 .
H8A C8 H8B 109.5 .
C7 C8 H8C 109.5 .
H8A C8 H8C 109.5 .
H8B C8 H8C 109.5 .
C7 C9 H9A 109.5 .
C7 C9 H9B 109.5 .
H9A C9 H9B 109.5 .
C7 C9 H9C 109.5 .
H9A C9 H9C 109.5 .
H9B C9 H9C 109.5 .
O4 C10 O3A 115.5(2) .
O4 C10 O3B 119.3(3) .
O3A C10 O3B 24.6(3) .
O4 C10 C5 123.6(2) .
O3A C10 C5 120.2(2) .
O3B C10 C5 114.7(3) .
C5 C11 H11A 109.5 .
C5 C11 H11B 109.5 .
H11A C11 H11B 109.5 .
C5 C11 H11C 109.5 .
H11A C11 H11C 109.5 .
H11B C11 H11C 109.5 .
C6 O2B C7 119.9(4) .
C6 O2A C7 116.4(3) .
C7 O3B C10 120.7(5) .
C10 O3A C7 121.1(3) .

loop_
_geom_bond_atom_site_label_1
_geom_bond_atom_site_label_2
_geom_bond_distance
_geom_bond_site_symmetry_2
C1 C3 1.381(3) 3_756
C1 C2 1.381(3) .
C1 H1 0.9300 .
C2 C3 1.386(3) .
C2 H2 0.9300 .
C3 C1 1.381(3) 3_756
C3 C4 1.507(3) .
C4 C5 1.545(3) .
C4 H4A 0.9700 .
C4 H4B 0.9700 .
C5 C6 1.505(3) .
C5 C10 1.510(3) .
C5 C11 1.540(3) .
C6 O1 1.190(2) .
C6 O2B 1.352(5) .
C6 O2A 1.383(4) .
C7 O3B 1.396(6) .
C7 O2B 1.436(5) .
C7 O2A 1.456(3) .
C7 C8 1.466(4) .
C7 C9 1.460(4) .
C7 O3A 1.479(4) .
C8 H8A 0.9600 .
C8 H8B 0.9600 .
C8 H8C 0.9600 .
C9 H9A 0.9600 .
C9 H9B 0.9600 .
C9 H9C 0.9600 .
C10 O4 1.192(2) .
C10 O3A 1.312(4) .
C10 O3B 1.402(7) .
C11 H11A 0.9600 .
C11 H11B 0.9600 .
C11 H11C 0.9600 .

loop_
_geom_torsion_atom_site_label_1
_geom_torsion_atom_site_label_2
_geom_torsion_atom_site_label_3
_geom_torsion_atom_site_label_4
_geom_torsion
_geom_torsion_site_symmetry_1
_geom_torsion_site_symmetry_4
C3 C1 C2 C3 0.7(4) 3_756 .
C1 C2 C3 C1 -0.7(4) . 3_756
C1 C2 C3 C4 177.03(19) . .
C1 C3 C4 C5 81.5(3) 3_756 .
C2 C3 C4 C5 -96.1(2) . .
C3 C4 C5 C6 59.8(2) . .
C3 C4 C5 C10 -65.7(2) . .
C3 C4 C5 C11 177.87(18) . .
C10 C5 C6 O1 179.7(2) . .
C11 C5 C6 O1 -60.8(3) . .
C4 C5 C6 O1 58.0(3) . .
C10 C5 C6 O2B -23.7(4) . .
C11 C5 C6 O2B 95.8(4) . .
C4 C5 C6 O2B -145.4(3) . .
C10 C5 C6 O2A 15.6(3) . .
C11 C5 C6 O2A 135.1(3) . .
C4 C5 C6 O2A -106.1(3) . .
C6 C5 C10 O4 -177.8(2) . .
C11 C5 C10 O4 61.6(3) . .
C4 C5 C10 O4 -56.8(3) . .
C6 C5 C10 O3A 11.5(3) . .
C11 C5 C10 O3A -109.1(3) . .
C4 C5 C10 O3A 132.6(3) . .
C6 C5 C10 O3B -15.5(4) . .
C11 C5 C10 O3B -136.2(4) . .
C4 C5 C10 O3B 105.5(3) . .
O1 C6 O2B C7 -155.6(3) . .
O2A C6 O2B C7 -61.4(5) . .
C5 C6 O2B C7 46.4(6) . .
O3B C7 O2B C6 -26.9(6) . .
O2A C7 O2B C6 61.3(5) . .
C8 C7 O2B C6 -151.8(5) . .
C9 C7 O2B C6 89.2(6) . .
O3A C7 O2B C6 -51.3(5) . .
O1 C6 O2A C7 161.2(2) . .
O2B C6 O2A C7 57.0(4) . .
C5 C6 O2A C7 -33.4(4) . .
O3B C7 O2A C6 49.7(5) . .
O2B C7 O2A C6 -56.1(5) . .
C8 C7 O2A C6 -94.1(4) . .
C9 C7 O2A C6 146.3(4) . .
O3A C7 O2A C6 26.0(4) . .
O2B C7 O3B C10 -17.5(6) . .
O2A C7 O3B C10 -53.3(5) . .
C8 C7 O3B C10 89.1(6) . .
C9 C7 O3B C10 -150.5(5) . .
O3A C7 O3B C10 63.0(9) . .
O4 C10 O3B C7 -159.9(3) . .
O3A C10 O3B C7 -72.2(9) . .
C5 C10 O3B C7 37.0(6) . .
O4 C10 O3A C7 169.5(3) . .
O3B C10 O3A C7 64.4(8) . .
C5 C10 O3A C7 -19.1(5) . .
O3B C7 O3A C10 -72.9(9) . .
O2B C7 O3A C10 36.0(4) . .
O2A C7 O3A C10 0.7(5) . .
C8 C7 O3A C10 129.6(4) . .
C9 C7 O3A C10 -109.7(4) . .
